data_7133442
loop_
_publ_author_name
'Duari, Prakash'
'Mondal, Sunita'
'J&#xf6;rges, Mike'
'Gessner, Viktoria H.'

_publ_section_title
;
 The lithium effect in ketenyl anion chemistry.
;
_journal_issue 70
_journal_name_full 'Chemical communications (Cambridge, England)'
_journal_page_first 9372
_journal_page_last 9375
_journal_paper_doi 10.1039/d4cc03167a
_journal_volume 60
_journal_year 2024
_chemical_formula_moiety 'C70 H66 Li2 O2 P4 S2'
_chemical_formula_sum 'C70 H66 Li2 O2 P4 S2'
_chemical_formula_weight 1141.10
_space_group_crystal_system monoclinic
_space_group_IT_number 14
_space_group_name_Hall '-P 2ybc'
_space_group_name_H-M_alt 'P 1 21/c 1'
_atom_sites_solution_hydrogens geom
_atom_sites_solution_primary dual
_audit_creation_date 2023-11-04
_audit_creation_method SHELXL-2019/3
_audit_update_record
;
2024-07-31 deposited with the CCDC.	2024-08-01 downloaded from the CCDC.
;
_cell_angle_alpha 90
_cell_angle_beta 106.0010(10)
_cell_angle_gamma 90
_cell_formula_units_Z 2
_cell_length_a 14.7042(2)
_cell_length_b 11.10570(10)
_cell_length_c 18.8325(2)
_cell_measurement_reflns_used 21114
_cell_measurement_temperature 100(2)
_cell_measurement_theta_max 76.4420
_cell_measurement_theta_min 4.6560
_cell_volume 2956.21(6)
_computing_cell_refinement 'CrysAlisPro 1.171.41.93a (Rigaku OD, 2020)'
_computing_data_collection 'CrysAlisPro 1.171.41.93a (Rigaku OD, 2020)'
_computing_data_reduction 'CrysAlisPro 1.171.41.93a (Rigaku OD, 2020)'
_computing_structure_refinement 'SHELXL-2019/2 (Sheldrick, 2019)'
_computing_structure_solution 'SHELXT 2018/2 (Sheldrick, 2018)'
_diffrn_ambient_environment N~2~
_diffrn_ambient_temperature 100(2)
_diffrn_detector 'Hybrid Pixel Array Detector'
_diffrn_detector_area_resol_mean 10.0000
_diffrn_detector_type HyPix
_diffrn_measured_fraction_theta_full 1.000
_diffrn_measured_fraction_theta_max 0.999
_diffrn_measurement_details
;
List of Runs (angles in degrees, time in seconds):

  # Type    Start    End  Width  t~exp~   \w     \q     \k     \f   Frames
#--------------------------------------------------------------------------
  1  \w    -83.00 -45.00   0.50    0.40    --  -47.03 120.00-178.00   76
  2  \w    -79.00 -53.00   0.50    0.40    --  -47.03 154.00 -19.00   52
  3  \w    -86.00 -53.00   0.50    0.40    --  -47.03-154.00 -59.00   66
  4  \w     32.00  82.00   0.50    0.40    --   47.03-120.00  98.00  100
  5  \w     70.00 111.00   0.50    0.40    --   47.03-154.00 -59.00   82
  6  \w    -76.00 -51.00   0.50    1.60    --  -91.75 120.00-178.00   50
  7  \w    -91.00 -66.00   0.50    1.60    --  -91.75 154.00 -19.00   50
  8  \w   -126.00 -98.00   0.50    1.60    --  -91.75-120.00  98.00   56
  9  \w    132.00 158.00   0.50    1.60    --  105.91 154.00 -19.00   52
 10  \w     78.00 125.00   0.50    1.60    --  105.91 154.00 -19.00   94
 11  \w     66.00  91.00   0.50    1.60    --  105.91-154.00 -59.00   50
 12  \w    100.00 164.00   0.50    1.60    --  105.91 120.00-178.00  128
 13  \w     79.00 110.00   0.50    1.60    --  105.91-120.00  98.00   62
 14  \w   -119.00 -24.00   0.50    0.40    --  -47.03 -77.00 -60.00  190
 15  \w   -116.00 -49.00   0.50    0.40    --  -47.03 -57.00 -30.00  134
 16  \w   -115.00 -79.00   0.50    0.40    --  -47.03-125.00 -90.00   72
 17  \w    -18.00  25.00   0.50    0.40    --  -47.03  19.00-120.00   86
 18  \w    -23.00  27.00   0.50    0.40    --  -47.03  19.00  90.00  100
 19  \w    -83.00 -58.00   0.50    1.60    --  -91.75-154.00 -59.00   50
 20  \w   -163.00 -81.00   0.50    1.60    --  -91.75 -30.00 150.00  164
 21  \w    -48.00 -21.00   0.50    1.60    --  -91.75  45.00-120.00   54
 22  \w    -48.00 -23.00   0.50    1.60    --  -91.75  45.00  60.00   50
 23  \w    -81.00 -25.00   0.50    1.60    --  -91.75 125.00 -30.00  112
 24  \w    -80.00 -30.00   0.50    1.60    --  -91.75 125.00 -60.00  100
 25  \w   -133.00 -86.00   0.50    1.60    --  -91.75-154.00 -59.00   94
 26  \w    -48.00 -22.00   0.50    1.60    --  -91.75  45.00 -30.00   52
 27  \w   -160.00 -96.00   0.50    1.60    --  -91.75 -61.00 120.00  128
 28  \w    -46.00 -21.00   0.50    1.60    --  -91.75  45.00   0.00   50
 29  \w     54.00 104.00   0.50    1.60    --  105.91 -94.00-150.00  100
 30  \w     45.00 110.00   0.50    1.60    --  105.91-125.00-150.00  130
 31  \w     34.00  95.00   0.50    1.60    --  105.91 -77.00  90.00  122
 32  \w     52.00 110.00   0.50    1.60    --  105.91-125.00  60.00  116
 33  \w     39.00  67.00   0.50    1.60    --  105.91 -61.00 120.00   56
 34  \w     84.00 171.00   0.50    1.60    --  105.91  77.00-120.00  174
 35  \w     40.00  72.00   0.50    1.60    --  105.91 -61.00 150.00   64
 36  \w    150.00 175.00   0.50    1.60    --  105.91  45.00  90.00   50
 37  \w     95.00 122.00   0.50    1.60    --  105.91  45.00  90.00   54
 38  \w     94.00 168.00   0.50    1.60    --  105.91  30.00   0.00  148
 39  \w     50.00 105.00   0.50    1.60    --  105.91 -97.00 -42.34  110
 40  \w     85.00 112.00   0.50    1.60    --  105.91-125.00-180.00   54
 41  \w     34.00 106.00   0.50    1.60    --  105.91-102.00 -83.84  144
 42  \w     42.00  71.00   0.50    1.60    --  105.91 -61.00  90.00   58
 43  \w     34.00  64.00   0.50    1.60    --  105.91 -94.00 -60.00   60
;
_diffrn_measurement_device 'four-circle diffractometer'
_diffrn_measurement_device_type 'XtaLAB Synergy, Dualflex, HyPix'
_diffrn_measurement_method '\w scans'
_diffrn_orient_matrix_type 'CrysAlisPro convention (1999,Acta A55,543-557)'
_diffrn_orient_matrix_UB_11 0.0697169000
_diffrn_orient_matrix_UB_12 0.0653211000
_diffrn_orient_matrix_UB_13 0.0647005000
_diffrn_orient_matrix_UB_21 0.0213730000
_diffrn_orient_matrix_UB_22 0.0922151000
_diffrn_orient_matrix_UB_23 -0.0544018000
_diffrn_orient_matrix_UB_31 -0.0809359000
_diffrn_orient_matrix_UB_32 0.0805478000
_diffrn_orient_matrix_UB_33 0.0098196000
_diffrn_radiation_monochromator mirror
_diffrn_radiation_probe x-ray
_diffrn_radiation_type CuK\a
_diffrn_radiation_wavelength 1.54184
_diffrn_reflns_av_R_equivalents 0.0413
_diffrn_reflns_av_sigmaI/netI 0.0532
_diffrn_reflns_av_unetI/netI 0.0257
_diffrn_reflns_Laue_measured_fraction_full 1.000
_diffrn_reflns_Laue_measured_fraction_max 0.999
_diffrn_reflns_limit_h_max 16
_diffrn_reflns_limit_h_min -17
_diffrn_reflns_limit_k_max 13
_diffrn_reflns_limit_k_min -13
_diffrn_reflns_limit_l_max 22
_diffrn_reflns_limit_l_min -22
_diffrn_reflns_number 35590
_diffrn_reflns_point_group_measured_fraction_full 1.000
_diffrn_reflns_point_group_measured_fraction_max 0.999
_diffrn_reflns_theta_full 67.684
_diffrn_reflns_theta_max 67.997
_diffrn_reflns_theta_min 3.127
_diffrn_source 'micro-focus sealed X-ray tube'
_diffrn_source_type 'PhotonJet (Cu) X-ray Source'
_exptl_absorpt_coefficient_mu 2.193
_exptl_absorpt_correction_T_max 1.000
_exptl_absorpt_correction_T_min 0.257
_exptl_absorpt_correction_type gaussian
_exptl_absorpt_process_details
;
CrysAlisPro 1.171.41.93a (Rigaku Oxford Diffraction, 2020)
Numerical absorption correction based on gaussian integration over
a multifaceted crystal model
Empirical absorption correction using spherical harmonics,
implemented in SCALE3 ABSPACK scaling algorithm.
;
_exptl_crystal_colour yellow
_exptl_crystal_density_diffrn 1.282
_exptl_crystal_description plate
_exptl_crystal_F_000 1200
_exptl_crystal_size_max 0.360
_exptl_crystal_size_mid 0.310
_exptl_crystal_size_min 0.080
_refine_diff_density_max 0.486
_refine_diff_density_min -0.407
_refine_diff_density_rms 0.053
_refine_ls_extinction_method none
_refine_ls_goodness_of_fit_ref 1.016
_refine_ls_hydrogen_treatment constr
_refine_ls_matrix_type full
_refine_ls_number_parameters 361
_refine_ls_number_reflns 5382
_refine_ls_number_restraints 0
_refine_ls_restrained_S_all 1.016
_refine_ls_R_factor_all 0.0382
_refine_ls_R_factor_gt 0.0343
_refine_ls_shift/su_max 0.001
_refine_ls_shift/su_mean 0.000
_refine_ls_structure_factor_coef Fsqd
_refine_ls_weighting_details 'w=1/[\s^2^(Fo^2^)+(0.0524P)^2^+1.9154P] where P=(Fo^2^+2Fc^2^)/3'
_refine_ls_weighting_scheme calc
_refine_ls_wR_factor_gt 0.0900
_refine_ls_wR_factor_ref 0.0922
_reflns_Friedel_coverage 0.000
_reflns_number_gt 4961
_reflns_number_total 5382
_reflns_threshold_expression 'I > 2\s(I)'
_cod_data_source_file d4cc03167a2.cif
_cod_data_source_block PD-447_auto_a
_cod_depositor_comments 'Adding full bibliography for 7133440--7133443.cif.'
_cod_original_sg_symbol_H-M 'P 21/c'
_cod_database_code 7133442
_shelx_shelxl_version_number 2019/3
_shelx_space_group_comment
;
The symmetry employed for this shelxl refinement is uniquely defined
by the following loop, which should always be used as a source of
symmetry information in preference to the above space-group names.
They are only intended as comments.
;
_shelx_estimated_absorpt_t_min 0.506
_shelx_estimated_absorpt_t_max 0.844
_cell_oxdiff_length_a 14.7103(3)
_cell_oxdiff_length_b 11.10116(14)
_cell_oxdiff_length_c 18.8310(2)
_cell_oxdiff_angle_alpha 89.9966(10)
_cell_oxdiff_angle_beta 105.9858(14)
_cell_oxdiff_angle_gamma 90.0217(12)
_cell_oxdiff_volume 2956.22(7)
_cell_oxdiff_measurement_reflns_used 21114
_oxdiff_exptl_absorpt_empirical_full_min 0.706
_oxdiff_exptl_absorpt_empirical_full_max 1.394
_oxdiff_exptl_absorpt_empirical_details
;
Empirical correction (ABSPACK) includes:
- Absorption correction using spherical harmonics
- Frame scaling
;
_diffrn_oxdiff_digest_frames
;
01e699fa046379967cdf69fa035e84b5990379488e4
;
_reflns_odcompleteness_completeness 99.98
_reflns_odcompleteness_theta 66.97
_reflns_odcompleteness_iscentric 1
_chemical_oxdiff_formula 'C35 H33 Li1 S1 O1 P2'
_chemical_oxdiff_usercomment 'vapor diffusion tol-thf/hex'

loop_
_space_group_symop_operation_xyz
'x, y, z'
'-x, y+1/2, -z+1/2'
'-x, -y, -z'
'x, -y-1/2, z-1/2'

loop_
_atom_site_label
_atom_site_type_symbol
_atom_site_fract_x
_atom_site_fract_y
_atom_site_fract_z
_atom_site_U_iso_or_equiv
_atom_site_adp_type
_atom_site_occupancy
_atom_site_site_symmetry_order
_atom_site_calc_flag
_atom_site_refinement_flags_posn
_atom_site_refinement_flags_adp
_atom_site_refinement_flags_occupancy
_atom_site_disorder_assembly
_atom_site_disorder_group
S1 S 0.38430(3) 0.54020(3) 0.41395(2) 0.01799(11) Uani 1 1 d . . . . .
P1 P 0.29199(3) 0.56700(3) 0.47510(2) 0.01438(11) Uani 1 1 d . . . . .
O1 O 0.53622(9) 0.77432(11) 0.55332(7) 0.0268(3) Uani 1 1 d . . . . .
C1 C 0.34861(11) 0.59265(14) 0.56367(8) 0.0171(3) Uani 1 1 d . . . . .
Li1 Li 0.4816(2) 0.6142(3) 0.54078(16) 0.0231(6) Uani 1 1 d . . . . .
P2 P 0.31785(3) 0.63227(3) 0.63832(2) 0.01461(11) Uani 1 1 d . . . . .
C2 C 0.20903(11) 0.43956(14) 0.45690(9) 0.0173(3) Uani 1 1 d . . . . .
C3 C 0.20329(12) 0.36391(14) 0.51426(9) 0.0200(3) Uani 1 1 d . . . . .
H3 H 0.243607 0.376917 0.562566 0.024 Uiso 1 1 calc R U . . .
C4 C 0.13897(13) 0.26942(15) 0.50143(10) 0.0259(4) Uani 1 1 d . . . . .
H4 H 0.135493 0.218429 0.541100 0.031 Uiso 1 1 calc R U . . .
C5 C 0.08005(13) 0.24887(16) 0.43159(11) 0.0295(4) Uani 1 1 d . . . . .
H5 H 0.035820 0.184486 0.423232 0.035 Uiso 1 1 calc R U . . .
C6 C 0.08589(13) 0.32315(17) 0.37346(11) 0.0293(4) Uani 1 1 d . . . . .
H6 H 0.045764 0.309314 0.325192 0.035 Uiso 1 1 calc R U . . .
C7 C 0.15046(12) 0.41763(16) 0.38605(10) 0.0235(4) Uani 1 1 d . . . . .
H7 H 0.154722 0.467575 0.346137 0.028 Uiso 1 1 calc R U . . .
C8 C 0.21260(11) 0.68910(14) 0.42979(8) 0.0162(3) Uani 1 1 d . . . . .
C9 C 0.23942(11) 0.77382(14) 0.38481(9) 0.0183(3) Uani 1 1 d . . . . .
H9 H 0.298389 0.765517 0.373793 0.022 Uiso 1 1 calc R U . . .
C10 C 0.18057(12) 0.87054(15) 0.35588(9) 0.0216(3) Uani 1 1 d . . . . .
H10 H 0.199270 0.927171 0.324803 0.026 Uiso 1 1 calc R U . . .
C11 C 0.09503(12) 0.88456(16) 0.37216(10) 0.0241(4) Uani 1 1 d . . . . .
H11 H 0.055011 0.950663 0.352468 0.029 Uiso 1 1 calc R U . . .
C12 C 0.06806(12) 0.80126(16) 0.41753(10) 0.0250(4) Uani 1 1 d . . . . .
H12 H 0.009676 0.810964 0.429294 0.030 Uiso 1 1 calc R U . . .
C13 C 0.12589(11) 0.70405(15) 0.44573(9) 0.0206(3) Uani 1 1 d . . . . .
H13 H 0.106409 0.647026 0.476176 0.025 Uiso 1 1 calc R U . . .
C14 C 0.25478(11) 0.77489(14) 0.63833(9) 0.0169(3) Uani 1 1 d . . . . .
C15 C 0.20611(11) 0.80092(15) 0.69092(9) 0.0197(3) Uani 1 1 d . . . . .
H15 H 0.205151 0.743538 0.728119 0.024 Uiso 1 1 calc R U . . .
C16 C 0.15941(12) 0.90975(16) 0.68899(9) 0.0227(4) Uani 1 1 d . . . . .
H16 H 0.126945 0.926886 0.724996 0.027 Uiso 1 1 calc R U . . .
C17 C 0.15996(12) 0.99407(15) 0.63439(10) 0.0231(4) Uani 1 1 d . . . . .
H17 H 0.127992 1.068731 0.633052 0.028 Uiso 1 1 calc R U . . .
C18 C 0.20745(12) 0.96843(15) 0.58195(9) 0.0216(3) Uani 1 1 d . . . . .
H18 H 0.207344 1.025437 0.544320 0.026 Uiso 1 1 calc R U . . .
C19 C 0.25517(11) 0.85998(14) 0.58410(9) 0.0184(3) Uani 1 1 d . . . . .
H19 H 0.288255 0.843753 0.548366 0.022 Uiso 1 1 calc R U . . .
C20 C 0.42444(11) 0.64656(14) 0.71565(8) 0.0163(3) Uani 1 1 d . . . . .
C21 C 0.43351(12) 0.72908(14) 0.77320(9) 0.0187(3) Uani 1 1 d . . . . .
H21 H 0.382353 0.781202 0.773404 0.022 Uiso 1 1 calc R U . . .
C22 C 0.51674(12) 0.73546(15) 0.83007(9) 0.0217(3) Uani 1 1 d . . . . .
H22 H 0.522445 0.792300 0.868748 0.026 Uiso 1 1 calc R U . . .
C23 C 0.59152(12) 0.65920(15) 0.83062(9) 0.0222(3) Uani 1 1 d . . . . .
H23 H 0.648258 0.663536 0.869750 0.027 Uiso 1 1 calc R U . . .
C24 C 0.58351(12) 0.57652(15) 0.77400(10) 0.0222(3) Uani 1 1 d . . . . .
H24 H 0.634685 0.524081 0.774377 0.027 Uiso 1 1 calc R U . . .
C25 C 0.50056(11) 0.57051(14) 0.71676(9) 0.0188(3) Uani 1 1 d . . . . .
H25 H 0.495501 0.514096 0.677939 0.023 Uiso 1 1 calc R U . . .
C26 C 0.24416(11) 0.52479(14) 0.67197(8) 0.0169(3) Uani 1 1 d . . . . .
C27 C 0.28714(12) 0.42496(15) 0.71322(9) 0.0211(3) Uani 1 1 d . . . . .
H27 H 0.354189 0.419405 0.729000 0.025 Uiso 1 1 calc R U . . .
C28 C 0.23258(13) 0.33398(16) 0.73128(10) 0.0268(4) Uani 1 1 d . . . . .
H28 H 0.262378 0.266693 0.759375 0.032 Uiso 1 1 calc R U . . .
C29 C 0.13472(14) 0.34132(17) 0.70833(10) 0.0286(4) Uani 1 1 d . . . . .
H29 H 0.097432 0.279237 0.720825 0.034 Uiso 1 1 calc R U . . .
C30 C 0.09123(13) 0.43956(17) 0.66704(10) 0.0264(4) Uani 1 1 d . . . . .
H30 H 0.024160 0.444509 0.651200 0.032 Uiso 1 1 calc R U . . .
C31 C 0.14560(12) 0.53053(15) 0.64888(9) 0.0207(3) Uani 1 1 d . . . . .
H31 H 0.115407 0.597310 0.620466 0.025 Uiso 1 1 calc R U . . .
C32 C 0.62985(14) 0.78794(17) 0.54478(12) 0.0311(4) Uani 1 1 d . . . . .
H32A H 0.633431 0.753098 0.497238 0.037 Uiso 1 1 calc R U . . .
H32B H 0.676892 0.747026 0.585484 0.037 Uiso 1 1 calc R U . . .
C33 C 0.64803(16) 0.9198(2) 0.54658(14) 0.0424(5) Uani 1 1 d . . . . .
H33A H 0.628983 0.954196 0.496148 0.051 Uiso 1 1 calc R U . . .
H33B H 0.715833 0.937308 0.569359 0.051 Uiso 1 1 calc R U . . .
C34 C 0.58673(14) 0.97086(16) 0.59391(11) 0.0282(4) Uani 1 1 d . . . . .
H34A H 0.626698 0.999437 0.642251 0.034 Uiso 1 1 calc R U . . .
H34B H 0.547223 1.038531 0.568317 0.034 Uiso 1 1 calc R U . . .
C35 C 0.52525(14) 0.86501(17) 0.60378(12) 0.0333(4) Uani 1 1 d . . . . .
H35A H 0.545999 0.834549 0.655134 0.040 Uiso 1 1 calc R U . . .
H35B H 0.458171 0.889960 0.592875 0.040 Uiso 1 1 calc R U . . .

loop_
_atom_site_aniso_label
_atom_site_aniso_U_11
_atom_site_aniso_U_22
_atom_site_aniso_U_33
_atom_site_aniso_U_23
_atom_site_aniso_U_13
_atom_site_aniso_U_12
S1 0.0181(2) 0.0209(2) 0.0175(2) 0.00126(14) 0.00913(15) 0.00254(14)
P1 0.0145(2) 0.0155(2) 0.0144(2) 0.00127(14) 0.00598(15) 0.00099(14)
O1 0.0255(6) 0.0217(6) 0.0376(7) -0.0077(5) 0.0158(6) -0.0039(5)
C1 0.0174(7) 0.0195(8) 0.0155(7) 0.0013(6) 0.0063(6) 0.0022(6)
Li1 0.0212(14) 0.0204(14) 0.0297(15) -0.0026(12) 0.0103(12) 0.0000(11)
P2 0.0148(2) 0.0155(2) 0.0143(2) 0.00109(14) 0.00536(15) 0.00185(14)
C2 0.0161(7) 0.0158(7) 0.0219(8) -0.0019(6) 0.0085(6) 0.0024(6)
C3 0.0230(8) 0.0175(8) 0.0223(8) -0.0004(6) 0.0110(7) 0.0026(6)
C4 0.0311(9) 0.0170(8) 0.0361(10) 0.0010(7) 0.0203(8) 0.0015(7)
C5 0.0260(9) 0.0201(8) 0.0460(11) -0.0083(8) 0.0160(8) -0.0051(7)
C6 0.0255(9) 0.0282(9) 0.0317(10) -0.0091(8) 0.0038(8) -0.0022(8)
C7 0.0237(9) 0.0235(8) 0.0231(8) 0.0003(7) 0.0061(7) 0.0008(7)
C8 0.0171(7) 0.0172(7) 0.0136(7) -0.0016(6) 0.0029(6) -0.0002(6)
C9 0.0195(8) 0.0196(8) 0.0167(8) -0.0014(6) 0.0063(6) -0.0003(6)
C10 0.0274(9) 0.0184(8) 0.0185(8) 0.0021(6) 0.0057(7) -0.0011(7)
C11 0.0229(9) 0.0204(8) 0.0256(9) 0.0016(7) 0.0009(7) 0.0046(7)
C12 0.0169(8) 0.0291(9) 0.0296(9) 0.0019(7) 0.0075(7) 0.0033(7)
C13 0.0182(8) 0.0222(8) 0.0219(8) 0.0024(6) 0.0063(7) 0.0000(6)
C14 0.0151(7) 0.0178(8) 0.0172(7) -0.0013(6) 0.0036(6) 0.0015(6)
C15 0.0199(8) 0.0217(8) 0.0176(8) 0.0007(6) 0.0054(6) 0.0024(6)
C16 0.0211(8) 0.0266(9) 0.0214(8) -0.0039(7) 0.0077(7) 0.0040(7)
C17 0.0211(8) 0.0196(8) 0.0274(9) -0.0008(7) 0.0045(7) 0.0053(7)
C18 0.0230(8) 0.0185(8) 0.0224(8) 0.0022(6) 0.0047(7) 0.0012(7)
C19 0.0174(8) 0.0189(8) 0.0185(8) -0.0012(6) 0.0045(6) -0.0008(6)
C20 0.0174(8) 0.0166(7) 0.0154(7) 0.0033(6) 0.0055(6) -0.0008(6)
C21 0.0200(8) 0.0172(8) 0.0197(8) 0.0020(6) 0.0070(6) 0.0024(6)
C22 0.0243(9) 0.0193(8) 0.0208(8) -0.0027(6) 0.0052(7) -0.0002(7)
C23 0.0198(8) 0.0231(8) 0.0210(8) 0.0006(7) 0.0013(7) -0.0004(7)
C24 0.0190(8) 0.0224(8) 0.0253(9) 0.0006(7) 0.0060(7) 0.0044(7)
C25 0.0198(8) 0.0184(8) 0.0190(8) -0.0009(6) 0.0067(6) 0.0016(6)
C26 0.0201(8) 0.0191(8) 0.0133(7) -0.0012(6) 0.0076(6) -0.0002(6)
C27 0.0231(8) 0.0223(8) 0.0191(8) 0.0013(6) 0.0075(7) 0.0005(7)
C28 0.0339(10) 0.0234(9) 0.0243(9) 0.0053(7) 0.0100(8) -0.0009(8)
C29 0.0326(10) 0.0264(9) 0.0312(10) 0.0004(7) 0.0164(8) -0.0088(8)
C30 0.0204(8) 0.0315(9) 0.0289(9) -0.0046(7) 0.0097(7) -0.0040(7)
C31 0.0215(8) 0.0222(8) 0.0194(8) -0.0014(6) 0.0073(7) 0.0007(7)
C32 0.0273(10) 0.0307(10) 0.0407(11) -0.0056(8) 0.0182(8) -0.0028(8)
C33 0.0415(12) 0.0347(11) 0.0625(15) -0.0175(10) 0.0336(11) -0.0134(9)
C34 0.0307(10) 0.0236(9) 0.0333(10) -0.0072(7) 0.0142(8) -0.0034(7)
C35 0.0333(10) 0.0286(10) 0.0454(11) -0.0155(8) 0.0236(9) -0.0070(8)

loop_
_atom_type_symbol
_atom_type_description
_atom_type_scat_dispersion_real
_atom_type_scat_dispersion_imag
_atom_type_scat_source
C C 0.0181 0.0091 'International Tables Vol C Tables 4.2.6.8 and 6.1.1.4'
H H 0.0000 0.0000 'International Tables Vol C Tables 4.2.6.8 and 6.1.1.4'
Li Li 0.0008 0.0003 'International Tables Vol C Tables 4.2.6.8 and 6.1.1.4'
O O 0.0492 0.0322 'International Tables Vol C Tables 4.2.6.8 and 6.1.1.4'
P P 0.2955 0.4335 'International Tables Vol C Tables 4.2.6.8 and 6.1.1.4'
S S 0.3331 0.5567 'International Tables Vol C Tables 4.2.6.8 and 6.1.1.4'

loop_
_exptl_crystal_face_index_h
_exptl_crystal_face_index_k
_exptl_crystal_face_index_l
_exptl_crystal_face_perp_dist
9 0 -8 0.0706
3 -7 2 0.0839
-8 4 4 0.0537
3 -6 3 0.0718
7 3 -10 0.1195
9 -1 1 0.0412
-9 0 -2 0.0253
-2 1 -11 0.0816

loop_
_geom_angle_atom_site_label_1
_geom_angle_atom_site_label_2
_geom_angle_atom_site_label_3
_geom_angle
_geom_angle_site_symmetry_1
_geom_angle_site_symmetry_3
_geom_angle_publ_flag
P1 S1 Li1 73.28(6) . . ?
P1 S1 Li1 118.74(7) . 3_666 ?
Li1 S1 Li1 74.00(10) . 3_666 ?
C1 P1 C2 116.11(8) . . ?
C1 P1 C8 114.55(7) . . ?
C2 P1 C8 100.23(7) . . ?
C1 P1 S1 111.37(6) . . ?
C2 P1 S1 107.13(5) . . ?
C8 P1 S1 106.45(5) . . ?
C1 P1 Li1 50.12(8) . . ?
C2 P1 Li1 139.75(8) . . ?
C8 P1 Li1 119.99(8) . . ?
S1 P1 Li1 62.16(6) . . ?
C35 O1 C32 106.76(13) . . ?
C35 O1 Li1 127.64(14) . . ?
C32 O1 Li1 117.40(13) . . ?
P2 C1 P1 135.86(10) . . ?
P2 C1 Li1 128.70(12) . . ?
P1 C1 Li1 92.85(11) . . ?
O1 Li1 C1 116.81(14) . . ?
O1 Li1 S1 120.97(14) . . ?
C1 Li1 S1 81.06(10) . . ?
O1 Li1 S1 108.45(13) . 3_666 ?
C1 Li1 S1 121.39(13) . 3_666 ?
S1 Li1 S1 106.00(10) . 3_666 ?
C1 P2 C20 109.00(8) . . ?
C1 P2 C14 119.15(8) . . ?
C20 P2 C14 104.31(7) . . ?
C1 P2 C26 116.51(8) . . ?
C20 P2 C26 103.84(7) . . ?
C14 P2 C26 102.38(7) . . ?
C3 C2 C7 118.95(15) . . ?
C3 C2 P1 120.00(13) . . ?
C7 C2 P1 121.04(13) . . ?
C4 C3 C2 120.40(16) . . ?
C4 C3 H3 119.8 . . ?
C2 C3 H3 119.8 . . ?
C5 C4 C3 120.63(17) . . ?
C5 C4 H4 119.7 . . ?
C3 C4 H4 119.7 . . ?
C4 C5 C6 119.52(16) . . ?
C4 C5 H5 120.2 . . ?
C6 C5 H5 120.2 . . ?
C7 C6 C5 120.02(17) . . ?
C7 C6 H6 120.0 . . ?
C5 C6 H6 120.0 . . ?
C6 C7 C2 120.46(16) . . ?
C6 C7 H7 119.8 . . ?
C2 C7 H7 119.8 . . ?
C9 C8 C13 118.56(15) . . ?
C9 C8 P1 122.01(12) . . ?
C13 C8 P1 119.20(12) . . ?
C10 C9 C8 120.59(15) . . ?
C10 C9 H9 119.7 . . ?
C8 C9 H9 119.7 . . ?
C11 C10 C9 120.34(15) . . ?
C11 C10 H10 119.8 . . ?
C9 C10 H10 119.8 . . ?
C10 C11 C12 119.51(16) . . ?
C10 C11 H11 120.2 . . ?
C12 C11 H11 120.2 . . ?
C13 C12 C11 120.34(16) . . ?
C13 C12 H12 119.8 . . ?
C11 C12 H12 119.8 . . ?
C12 C13 C8 120.65(15) . . ?
C12 C13 H13 119.7 . . ?
C8 C13 H13 119.7 . . ?
C19 C14 C15 118.95(14) . . ?
C19 C14 P2 118.77(12) . . ?
C15 C14 P2 122.28(12) . . ?
C16 C15 C14 120.45(15) . . ?
C16 C15 H15 119.8 . . ?
C14 C15 H15 119.8 . . ?
C15 C16 C17 120.16(15) . . ?
C15 C16 H16 119.9 . . ?
C17 C16 H16 119.9 . . ?
C18 C17 C16 119.61(15) . . ?
C18 C17 H17 120.2 . . ?
C16 C17 H17 120.2 . . ?
C17 C18 C19 120.45(16) . . ?
C17 C18 H18 119.8 . . ?
C19 C18 H18 119.8 . . ?
C18 C19 C14 120.37(15) . . ?
C18 C19 H19 119.8 . . ?
C14 C19 H19 119.8 . . ?
C21 C20 C25 118.69(15) . . ?
C21 C20 P2 123.52(12) . . ?
C25 C20 P2 117.80(12) . . ?
C22 C21 C20 120.47(15) . . ?
C22 C21 H21 119.8 . . ?
C20 C21 H21 119.8 . . ?
C23 C22 C21 120.24(15) . . ?
C23 C22 H22 119.9 . . ?
C21 C22 H22 119.9 . . ?
C22 C23 C24 119.98(15) . . ?
C22 C23 H23 120.0 . . ?
C24 C23 H23 120.0 . . ?
C23 C24 C25 119.91(15) . . ?
C23 C24 H24 120.0 . . ?
C25 C24 H24 120.0 . . ?
C24 C25 C20 120.71(15) . . ?
C24 C25 H25 119.6 . . ?
C20 C25 H25 119.6 . . ?
C31 C26 C27 118.70(15) . . ?
C31 C26 P2 121.56(12) . . ?
C27 C26 P2 119.11(12) . . ?
C28 C27 C26 120.58(16) . . ?
C28 C27 H27 119.7 . . ?
C26 C27 H27 119.7 . . ?
C29 C28 C27 120.05(17) . . ?
C29 C28 H28 120.0 . . ?
C27 C28 H28 120.0 . . ?
C28 C29 C30 119.92(16) . . ?
C28 C29 H29 120.0 . . ?
C30 C29 H29 120.0 . . ?
C31 C30 C29 120.13(17) . . ?
C31 C30 H30 119.9 . . ?
C29 C30 H30 119.9 . . ?
C30 C31 C26 120.62(16) . . ?
C30 C31 H31 119.7 . . ?
C26 C31 H31 119.7 . . ?
O1 C32 C33 105.83(15) . . ?
O1 C32 H32A 110.6 . . ?
C33 C32 H32A 110.6 . . ?
O1 C32 H32B 110.6 . . ?
C33 C32 H32B 110.6 . . ?
H32A C32 H32B 108.7 . . ?
C32 C33 C34 104.23(16) . . ?
C32 C33 H33A 110.9 . . ?
C34 C33 H33A 110.9 . . ?
C32 C33 H33B 110.9 . . ?
C34 C33 H33B 110.9 . . ?
H33A C33 H33B 108.9 . . ?
C35 C34 C33 104.34(15) . . ?
C35 C34 H34A 110.9 . . ?
C33 C34 H34A 110.9 . . ?
C35 C34 H34B 110.9 . . ?
C33 C34 H34B 110.9 . . ?
H34A C34 H34B 108.9 . . ?
O1 C35 C34 106.48(14) . . ?
O1 C35 H35A 110.4 . . ?
C34 C35 H35A 110.4 . . ?
O1 C35 H35B 110.4 . . ?
C34 C35 H35B 110.4 . . ?
H35A C35 H35B 108.6 . . ?

loop_
_geom_bond_atom_site_label_1
_geom_bond_atom_site_label_2
_geom_bond_distance
_geom_bond_site_symmetry_2
_geom_bond_publ_flag
S1 P1 2.0296(5) . ?
S1 Li1 2.558(3) . ?
S1 Li1 2.574(3) 3_666 ?
P1 C1 1.6705(16) . ?
P1 C2 1.8379(16) . ?
P1 C8 1.8386(16) . ?
P1 Li1 2.770(3) . ?
O1 C35 1.424(2) . ?
O1 C32 1.438(2) . ?
O1 Li1 1.939(3) . ?
C1 P2 1.6508(15) . ?
C1 Li1 2.128(3) . ?
P2 C20 1.8287(16) . ?
P2 C14 1.8355(16) . ?
P2 C26 1.8381(16) . ?
C2 C3 1.389(2) . ?
C2 C7 1.396(2) . ?
C3 C4 1.389(2) . ?
C3 H3 0.9500 . ?
C4 C5 1.380(3) . ?
C4 H4 0.9500 . ?
C5 C6 1.392(3) . ?
C5 H5 0.9500 . ?
C6 C7 1.391(3) . ?
C6 H6 0.9500 . ?
C7 H7 0.9500 . ?
C8 C9 1.394(2) . ?
C8 C13 1.398(2) . ?
C9 C10 1.393(2) . ?
C9 H9 0.9500 . ?
C10 C11 1.383(2) . ?
C10 H10 0.9500 . ?
C11 C12 1.389(3) . ?
C11 H11 0.9500 . ?
C12 C13 1.386(2) . ?
C12 H12 0.9500 . ?
C13 H13 0.9500 . ?
C14 C19 1.393(2) . ?
C14 C15 1.403(2) . ?
C15 C16 1.386(2) . ?
C15 H15 0.9500 . ?
C16 C17 1.392(3) . ?
C16 H16 0.9500 . ?
C17 C18 1.387(2) . ?
C17 H17 0.9500 . ?
C18 C19 1.389(2) . ?
C18 H18 0.9500 . ?
C19 H19 0.9500 . ?
C20 C21 1.397(2) . ?
C20 C25 1.398(2) . ?
C21 C22 1.388(2) . ?
C21 H21 0.9500 . ?
C22 C23 1.386(2) . ?
C22 H22 0.9500 . ?
C23 C24 1.387(2) . ?
C23 H23 0.9500 . ?
C24 C25 1.389(2) . ?
C24 H24 0.9500 . ?
C25 H25 0.9500 . ?
C26 C31 1.395(2) . ?
C26 C27 1.401(2) . ?
C27 C28 1.389(2) . ?
C27 H27 0.9500 . ?
C28 C29 1.386(3) . ?
C28 H28 0.9500 . ?
C29 C30 1.389(3) . ?
C29 H29 0.9500 . ?
C30 C31 1.388(2) . ?
C30 H30 0.9500 . ?
C31 H31 0.9500 . ?
C32 C33 1.487(3) . ?
C32 H32A 0.9900 . ?
C32 H32B 0.9900 . ?
C33 C34 1.540(3) . ?
C33 H33A 0.9900 . ?
C33 H33B 0.9900 . ?
C34 C35 1.525(3) . ?
C34 H34A 0.9900 . ?
C34 H34B 0.9900 . ?
C35 H35A 0.9900 . ?
C35 H35B 0.9900 . ?

loop_
_exptl_oxdiff_crystal_face_indexfrac_h
_exptl_oxdiff_crystal_face_indexfrac_k
_exptl_oxdiff_crystal_face_indexfrac_l
_exptl_oxdiff_crystal_face_x
_exptl_oxdiff_crystal_face_y
_exptl_oxdiff_crystal_face_z
8.8151 0.4437 -7.5654 0.1541 0.6409 -0.7520
2.6677 -6.7497 1.5462 -0.1549 -0.6495 -0.7444
-7.8918 3.9425 4.3549 -0.0109 -0.0420 0.9991
3.1217 -6.3782 2.7952 -0.0181 -0.6735 -0.7390
6.5667 2.7856 -9.5343 0.0229 0.9159 -0.4007
8.9166 -1.2408 0.5441 0.5758 0.0466 -0.8163
-8.6453 0.2482 -1.9251 -0.7111 -0.0572 0.7008
-1.5525 1.3661 -10.8313 -0.7198 0.6820 0.1293
